data_8102426
loop_
_publ_author_name
'Lei Yang'
'Suping Li'
'Qiufen Wang'

_publ_section_title
;
 Crystal structure of diaqua-bis(pyridyl-N)butanedioatocobalt(II),
 Co(C5H5N)2(H2O)2(C4H4O4)
;
_journal_issue 2
_journal_name_full 'Zeitschrift f\"ur Kristallographie - New Crystal Structures'
_journal_page_first 217
_journal_volume 224
_journal_year 2009
_chemical_formula_moiety 'C14 H18 Co N2 O6'
_chemical_formula_sum 'C14 H18 Co N2 O6'
_chemical_formula_weight 369.23
_space_group_IT_number 61
_symmetry_cell_setting orthorhombic
_symmetry_space_group_name_Hall '-P 2ac 2ab'
_symmetry_space_group_name_H-M 'P b c a'
_atom_sites_solution_hydrogens geom
_atom_sites_solution_primary direct
_atom_sites_solution_secondary difmap
_audit_creation_method SHELXL-97
_cell_angle_alpha 90.00
_cell_angle_beta 90.00
_cell_angle_gamma 90.00
_cell_formula_units_Z 4
_cell_length_a 11.91940(12)
_cell_length_b 8.91440(10)
_cell_length_c 15.1025(2)
_cell_measurement_reflns_used 2510
_cell_measurement_temperature 296(2)
_cell_measurement_theta_max 30.94
_cell_measurement_theta_min 2.70
_cell_volume 1604.71(3)
_computing_cell_refinement 'Bruker SMART'
_computing_data_collection 'Bruker SMART'
_computing_data_reduction 'Bruker SAINT'
_computing_molecular_graphics SHELXP-97
_computing_publication_material SHELXTL
_computing_structure_refinement 'SHELXL-97 (Sheldrick, 1997)'
_computing_structure_solution 'SHELXS-97 (Sheldrick, 1990)'
_diffrn_ambient_temperature 296(2)
_diffrn_detector_area_resol_mean 9.00cm
_diffrn_measured_fraction_theta_full 0.988
_diffrn_measured_fraction_theta_max 0.988
_diffrn_measurement_device_type 'CCD area detector'
_diffrn_measurement_method 'phi and omega scans'
_diffrn_radiation_monochromator graphite
_diffrn_radiation_source 'fine-focus sealed tube'
_diffrn_radiation_type MoK\a
_diffrn_radiation_wavelength 0.71073
_diffrn_reflns_av_R_equivalents 0.0304
_diffrn_reflns_av_sigmaI/netI 0.0224
_diffrn_reflns_limit_h_max 16
_diffrn_reflns_limit_h_min -16
_diffrn_reflns_limit_k_max 12
_diffrn_reflns_limit_k_min -12
_diffrn_reflns_limit_l_max 21
_diffrn_reflns_limit_l_min -19
_diffrn_reflns_number 16307
_diffrn_reflns_theta_full 30.94
_diffrn_reflns_theta_max 30.94
_diffrn_reflns_theta_min 2.70
_exptl_absorpt_coefficient_mu 1.101
_exptl_absorpt_correction_T_max 0.8149
_exptl_absorpt_correction_T_min 0.7401
_exptl_absorpt_correction_type empirical
_exptl_absorpt_process_details SADABS
_exptl_crystal_colour red
_exptl_crystal_density_diffrn 1.528
_exptl_crystal_density_method 'not measured'
_exptl_crystal_description block
_exptl_crystal_F_000 764
_exptl_crystal_size_max 0.27
_exptl_crystal_size_mid 0.23
_exptl_crystal_size_min 0.19
_refine_diff_density_max 0.321
_refine_diff_density_min -0.420
_refine_diff_density_rms 0.055
_refine_ls_extinction_method none
_refine_ls_goodness_of_fit_ref 1.027
_refine_ls_hydrogen_treatment mixed
_refine_ls_matrix_type full
_refine_ls_number_parameters 142
_refine_ls_number_reflns 2510
_refine_ls_number_restraints 0
_refine_ls_restrained_S_all 1.027
_refine_ls_R_factor_all 0.0492
_refine_ls_R_factor_gt 0.0291
_refine_ls_shift/su_max 0.000
_refine_ls_shift/su_mean 0.000
_refine_ls_structure_factor_coef Fsqd
_refine_ls_weighting_details 'calc w=1/[\s^2^(Fo^2^)+(0.0401P)^2^+0.3742P] where P=(Fo^2^+2Fc^2^)/3'
_refine_ls_weighting_scheme calc
_refine_ls_wR_factor_gt 0.0740
_refine_ls_wR_factor_ref 0.0831
_reflns_number_gt 1758
_reflns_number_total 2510
_reflns_threshold_expression >2sigma(I)
_cod_data_source_file 1267-2546.cff
_cod_data_source_block I
_cod_depositor_comments
;
The following automatic conversions were performed:
'_symmetry_cell_setting' value 'Orthorhombic' changed to 'orthorhombic'
according to '/home/saulius/struct/CIF-dictionaries/cif_core.dic'
dictionary named 'cif_core.dic' version 2.4.1 from 2010-06-29.

Automatic conversion script
Id: cif_fix_enum 1555 2011-01-17 13:19:09Z saulius 
;
_cod_original_sg_symbol_H-M Pbca
_cod_database_code 8102426

loop_
_symmetry_equiv_pos_as_xyz
'x, y, z'
'-x+1/2, -y, z+1/2'
'-x, y+1/2, -z+1/2'
'x+1/2, -y+1/2, -z'
'-x, -y, -z'
'x-1/2, y, -z-1/2'
'x, -y-1/2, z-1/2'
'-x-1/2, y-1/2, z'

loop_
_atom_site_label
_atom_site_type_symbol
_atom_site_fract_x
_atom_site_fract_y
_atom_site_fract_z
_atom_site_U_iso_or_equiv
_atom_site_adp_type
_atom_site_occupancy
_atom_site_symmetry_multiplicity
_atom_site_calc_flag
_atom_site_refinement_flags
_atom_site_disorder_assembly
_atom_site_disorder_group
Co1 Co 0.5000 0.0000 0.5000 0.01951(9) Uani 1 2 d S . .
O1 O 0.48429(8) 0.22411(11) 0.46937(8) 0.0295(2) Uani 1 1 d . . .
O2 O 0.31332(9) 0.29025(13) 0.51336(9) 0.0420(3) Uani 1 1 d . . .
O3 O 0.66057(9) 0.00025(13) 0.44230(7) 0.0284(2) Uani 1 1 d . . .
N1 N 0.56896(10) 0.06625(13) 0.62869(8) 0.0284(3) Uani 1 1 d . . .
C1 C 0.66394(15) 0.00772(19) 0.66023(12) 0.0386(4) Uani 1 1 d . . .
C2 C 0.71108(19) 0.0527(3) 0.73941(15) 0.0548(5) Uani 1 1 d . . .
C3 C 0.65912(19) 0.1626(2) 0.78804(13) 0.0576(6) Uani 1 1 d . . .
C4 C 0.56120(19) 0.2228(2) 0.75664(12) 0.0498(5) Uani 1 1 d . . .
C5 C 0.51921(15) 0.17250(19) 0.67730(11) 0.0364(4) Uani 1 1 d . . .
C6 C 0.41096(12) 0.32055(15) 0.48731(9) 0.0266(3) Uani 1 1 d . . .
C7 C 0.44537(15) 0.48303(17) 0.47666(15) 0.0378(4) Uani 1 1 d . . .
H1 H 0.6991(16) -0.071(2) 0.6259(12) 0.046(5) Uiso 1 1 d . . .
H2 H 0.782(3) 0.013(3) 0.7605(19) 0.084(9) Uiso 1 1 d . . .
H3 H 0.689(2) 0.192(3) 0.8410(17) 0.081(7) Uiso 1 1 d . . .
H4 H 0.5199(17) 0.294(3) 0.7890(17) 0.066(7) Uiso 1 1 d . . .
H5 H 0.4532(16) 0.209(2) 0.6561(13) 0.042(5) Uiso 1 1 d . . .
H3A H 0.7050(18) 0.067(2) 0.4557(13) 0.046(6) Uiso 1 1 d . . .
H3B H 0.6838(17) -0.088(3) 0.4535(14) 0.049(6) Uiso 1 1 d . . .
H7A H 0.388(2) 0.552(3) 0.4912(13) 0.062(7) Uiso 1 1 d . . .
H7B H 0.451(3) 0.503(2) 0.4086(19) 0.080(8) Uiso 1 1 d . . .

loop_
_atom_site_aniso_label
_atom_site_aniso_U_11
_atom_site_aniso_U_22
_atom_site_aniso_U_33
_atom_site_aniso_U_23
_atom_site_aniso_U_13
_atom_site_aniso_U_12
Co1 0.01819(14) 0.01513(13) 0.02522(15) -0.00212(8) 0.00096(9) 0.00006(9)
O1 0.0290(5) 0.0179(5) 0.0415(6) 0.0010(4) 0.0058(4) 0.0022(4)
O2 0.0249(6) 0.0228(5) 0.0782(9) 0.0016(5) 0.0095(5) 0.0020(4)
O3 0.0217(5) 0.0230(5) 0.0405(6) -0.0025(4) 0.0044(4) -0.0031(4)
N1 0.0288(6) 0.0271(6) 0.0292(6) -0.0028(5) -0.0017(5) -0.0016(5)
C1 0.0355(9) 0.0407(9) 0.0397(9) -0.0056(7) -0.0072(7) 0.0062(7)
C2 0.0528(12) 0.0611(13) 0.0506(12) -0.0070(10) -0.0234(9) 0.0102(10)
C3 0.0782(15) 0.0569(12) 0.0376(10) -0.0103(9) -0.0241(10) 0.0034(11)
C4 0.0697(14) 0.0474(10) 0.0322(9) -0.0124(7) -0.0037(8) 0.0106(9)
C5 0.0387(9) 0.0367(8) 0.0337(8) -0.0053(7) -0.0024(7) 0.0062(7)
C6 0.0267(7) 0.0171(6) 0.0360(8) -0.0001(5) -0.0047(6) -0.0002(5)
C7 0.0286(9) 0.0179(7) 0.0670(11) 0.0035(7) -0.0085(8) -0.0011(6)

loop_
_atom_type_symbol
_atom_type_description
_atom_type_scat_dispersion_real
_atom_type_scat_dispersion_imag
_atom_type_scat_source
C C 0.0033 0.0016 'International Tables Vol C Tables 4.2.6.8 and 6.1.1.4'
H H 0.0000 0.0000 'International Tables Vol C Tables 4.2.6.8 and 6.1.1.4'
N N 0.0061 0.0033 'International Tables Vol C Tables 4.2.6.8 and 6.1.1.4'
O O 0.0106 0.0060 'International Tables Vol C Tables 4.2.6.8 and 6.1.1.4'
Co Co 0.3494 0.9721 'International Tables Vol C Tables 4.2.6.8 and 6.1.1.4'

loop_
_geom_angle_atom_site_label_1
_geom_angle_atom_site_label_2
_geom_angle_atom_site_label_3
_geom_angle
_geom_angle_site_symmetry_1
_geom_angle_site_symmetry_3
_geom_angle_publ_flag
O1 Co1 O1 180.00(7) 5_656 . ?
O1 Co1 O3 89.35(4) 5_656 5_656 ?
O1 Co1 O3 90.65(4) . 5_656 ?
O1 Co1 O3 90.65(4) 5_656 . ?
O1 Co1 O3 89.35(4) . . ?
O3 Co1 O3 180.0 5_656 . ?
O1 Co1 N1 88.39(5) 5_656 5_656 ?
O1 Co1 N1 91.61(5) . 5_656 ?
O3 Co1 N1 91.48(4) 5_656 5_656 ?
O3 Co1 N1 88.52(4) . 5_656 ?
O1 Co1 N1 91.61(5) 5_656 . ?
O1 Co1 N1 88.39(5) . . ?
O3 Co1 N1 88.52(4) 5_656 . ?
O3 Co1 N1 91.48(4) . . ?
N1 Co1 N1 180.0 5_656 . ?
C6 O1 Co1 132.78(9) . . ?
Co1 O3 H3A 119.2(14) . . ?
Co1 O3 H3B 102.3(14) . . ?
H3A O3 H3B 114(2) . . ?
C1 N1 C5 117.21(14) . . ?
C1 N1 Co1 121.97(11) . . ?
C5 N1 Co1 120.76(11) . . ?
N1 C1 C2 122.74(17) . . ?
N1 C1 H1 117.3(11) . . ?
C2 C1 H1 119.9(11) . . ?
C3 C2 C1 119.15(19) . . ?
C3 C2 H2 118.6(16) . . ?
C1 C2 H2 122.1(16) . . ?
C4 C3 C2 118.63(18) . . ?
C4 C3 H3 121.6(15) . . ?
C2 C3 H3 119.8(15) . . ?
C3 C4 C5 118.99(18) . . ?
C3 C4 H4 122.1(14) . . ?
C5 C4 H4 118.9(14) . . ?
N1 C5 C4 123.27(17) . . ?
N1 C5 H5 116.2(12) . . ?
C4 C5 H5 120.5(12) . . ?
O1 C6 O2 124.37(13) . . ?
O1 C6 C7 116.33(14) . . ?
O2 C6 C7 119.29(13) . . ?
C7 C7 C6 112.05(17) 5_666 . ?
C7 C7 H7A 112.9(15) 5_666 . ?
C6 C7 H7A 113.4(16) . . ?
C7 C7 H7B 111.6(17) 5_666 . ?
C6 C7 H7B 106.5(13) . . ?
H7A C7 H7B 99.6(19) . . ?

loop_
_geom_bond_atom_site_label_1
_geom_bond_atom_site_label_2
_geom_bond_distance
_geom_bond_site_symmetry_2
_geom_bond_publ_flag
Co1 O1 2.0592(10) 5_656 ?
Co1 O1 2.0592(10) . ?
Co1 O3 2.1029(11) 5_656 ?
Co1 O3 2.1029(11) . ?
Co1 N1 2.1913(12) 5_656 ?
Co1 N1 2.1913(12) . ?
O1 C6 1.2555(17) . ?
O2 C6 1.2578(18) . ?
O3 H3A 0.82(2) . ?
O3 H3B 0.85(2) . ?
N1 C1 1.334(2) . ?
N1 C5 1.337(2) . ?
C1 C2 1.381(3) . ?
C1 H1 0.967(19) . ?
C2 C3 1.372(3) . ?
C2 H2 0.97(3) . ?
C3 C4 1.369(3) . ?
C3 H3 0.91(3) . ?
C4 C5 1.374(2) . ?
C4 H4 0.94(2) . ?
C5 H5 0.908(19) . ?
C6 C7 1.514(2) . ?
C7 C7 1.512(4) 5_666 ?
C7 H7A 0.95(3) . ?
C7 H7B 1.04(3) . ?

loop_
_geom_hbond_atom_site_label_D
_geom_hbond_atom_site_label_H
_geom_hbond_atom_site_label_A
_geom_hbond_distance_DH
_geom_hbond_distance_HA
_geom_hbond_distance_DA
_geom_hbond_angle_DHA
_geom_hbond_site_symmetry_A
O3 H3A O2 0.82(2) 1.87(2) 2.6928(16) 177(2) 4_556
O3 H3B O2 0.85(2) 1.87(2) 2.6929(16) 162(2) 5_656
